data_7021754
loop_
_publ_author_name
'Noro, Shin-Ichiro'
'Fukuhara, Katsuo'
'Sugimoto, Kunihisa'
'Hijikata, Yuh'
'Kubo, Kazuya'
'Nakamura, Takayoshi'

_publ_section_title
;
 Anion-dependent host-guest properties of porous assemblies of
 coordination complexes (PACs), [Cu(A)2(py)4] (A = PF6, BF4, CF3SO3, and
 CH3SO3; py = pyridine), based on Werner-type copper(ii) complexes in the
 solid state.
;
_journal_issue 31
_journal_name_full 'Dalton transactions (Cambridge, England : 2003)'
_journal_page_first 11100
_journal_page_last 11110
_journal_paper_doi 10.1039/c3dt51104a
_journal_volume 42
_journal_year 2013
_chemical_formula_moiety 'C20 H20 B2 Cu F8 N4, 2(C3 H6 O)'
_chemical_formula_sum 'C26 H32 B2 Cu F8 N4 O2'
_chemical_formula_weight 669.72
_space_group_IT_number 60
_symmetry_cell_setting orthorhombic
_symmetry_Int_Tables_number 60
_symmetry_space_group_name_Hall '-P 2n 2ab'
_symmetry_space_group_name_H-M 'P b c n'
_atom_sites_solution_hydrogens geom
_atom_sites_solution_primary direct
_atom_sites_solution_secondary difmap
_cell_angle_alpha 90.00
_cell_angle_beta 90.00
_cell_angle_gamma 90.00
_cell_formula_units_Z 4
_cell_length_a 15.2828(5)
_cell_length_b 15.7662(6)
_cell_length_c 13.1923(4)
_cell_measurement_reflns_used 20755
_cell_measurement_temperature 173(2)
_cell_measurement_theta_max 27.42
_cell_measurement_theta_min 3.01
_cell_volume 3178.71(19)
_computing_cell_refinement 'RAPID AUTO'
_computing_data_collection 'RAPID AUTO'
_computing_data_reduction 'RAPID AUTO'
_computing_molecular_graphics CrystalMaker
_computing_publication_material CIFTAB
_computing_structure_refinement 'SHELXL-97 (Sheldrick, 2008)'
_computing_structure_solution 'SHELXS-97 (Sheldrick, 2008)'
_diffrn_ambient_temperature 173(2)
_diffrn_detector_area_resol_mean 10.000
_diffrn_measured_fraction_theta_full 0.998
_diffrn_measured_fraction_theta_max 0.998
_diffrn_measurement_device_type 'Rigaku R-AXIS RAPID'
_diffrn_measurement_method \w
_diffrn_radiation_monochromator graphite
_diffrn_radiation_type MoK\a
_diffrn_radiation_wavelength 0.71075
_diffrn_reflns_av_R_equivalents 0.0321
_diffrn_reflns_av_unetI/netI 0.0196
_diffrn_reflns_limit_h_max 18
_diffrn_reflns_limit_h_min -19
_diffrn_reflns_limit_k_max 20
_diffrn_reflns_limit_k_min -20
_diffrn_reflns_limit_l_max 17
_diffrn_reflns_limit_l_min -16
_diffrn_reflns_number 28757
_diffrn_reflns_theta_full 27.42
_diffrn_reflns_theta_max 27.42
_diffrn_reflns_theta_min 3.01
_exptl_absorpt_coefficient_mu 0.764
_exptl_absorpt_correction_T_max 0.926
_exptl_absorpt_correction_T_min 0.717
_exptl_absorpt_correction_type multi-scan
_exptl_absorpt_process_details 'ABSCOR (Rigaku, 1995)'
_exptl_crystal_colour purple
_exptl_crystal_density_diffrn 1.399
_exptl_crystal_density_method 'not measured'
_exptl_crystal_description prism
_exptl_crystal_F_000 1372
_exptl_crystal_size_max 1.000
_exptl_crystal_size_mid 0.750
_exptl_crystal_size_min 0.500
_refine_diff_density_max 0.924
_refine_diff_density_min -0.266
_refine_diff_density_rms 0.090
_refine_ls_extinction_method none
_refine_ls_goodness_of_fit_ref 1.065
_refine_ls_hydrogen_treatment constr
_refine_ls_matrix_type full
_refine_ls_number_parameters 199
_refine_ls_number_reflns 3625
_refine_ls_number_restraints 0
_refine_ls_restrained_S_all 1.065
_refine_ls_R_factor_all 0.0501
_refine_ls_R_factor_gt 0.0422
_refine_ls_shift/su_max 0.000
_refine_ls_shift/su_mean 0.000
_refine_ls_structure_factor_coef Fsqd
_refine_ls_weighting_details 'calc w=1/[\s^2^(Fo^2^)+(0.0802P)^2^+0.7860P] where P=(Fo^2^+2Fc^2^)/3'
_refine_ls_weighting_scheme calc
_refine_ls_wR_factor_gt 0.1216
_refine_ls_wR_factor_ref 0.1276
_reflns_number_gt 2858
_reflns_number_total 3625
_reflns_threshold_expression >2\s(I)
_cod_data_source_file c3dt51104a.txt
_cod_data_source_block b-CuBF4py_acetone_120122
_cod_database_code 7021754

loop_
_symmetry_equiv_pos_site_id
_symmetry_equiv_pos_as_xyz
1 'x, y, z'
2 '-x+1/2, -y+1/2, z+1/2'
3 'x+1/2, -y+1/2, -z'
4 '-x, y, -z+1/2'
5 '-x, -y, -z'
6 'x-1/2, y-1/2, -z-1/2'
7 '-x-1/2, y-1/2, z'
8 'x, -y, z-1/2'

loop_
_atom_site_label
_atom_site_type_symbol
_atom_site_fract_x
_atom_site_fract_y
_atom_site_fract_z
_atom_site_U_iso_or_equiv
_atom_site_adp_type
_atom_site_occupancy
_atom_site_symmetry_multiplicity
_atom_site_calc_flag
_atom_site_refinement_flags
F4 F 0.00344(10) 0.27713(15) 0.60859(15) 0.0803(6) Uani 1 1 d .
O1 O 0.19561(17) 0.44660(13) 0.00736(15) 0.0846(7) Uani 1 1 d .
C13 C 0.2272(2) 0.51456(17) -0.01155(18) 0.0559(6) Uani 1 1 d .
C12 C 0.2143(2) 0.5899(2) 0.0537(3) 0.0954(12) Uani 1 1 d .
H12A H 0.1590 0.6176 0.0359 0.143 Uiso 1 1 calc R
H12B H 0.2628 0.6297 0.0435 0.143 Uiso 1 1 calc R
H12C H 0.2127 0.5723 0.1249 0.143 Uiso 1 1 calc R
C14 C 0.2776(3) 0.5276(2) -0.1062(3) 0.1069(14) Uani 1 1 d .
H14A H 0.2748 0.4762 -0.1478 0.160 Uiso 1 1 calc R
H14B H 0.3388 0.5400 -0.0895 0.160 Uiso 1 1 calc R
H14C H 0.2527 0.5753 -0.1440 0.160 Uiso 1 1 calc R
Cu1 Cu 0.0000 0.259630(18) 0.2500 0.02398(13) Uani 1 2 d S
C10 C 0.26725(12) 0.30035(13) 0.17457(15) 0.0387(4) Uani 1 1 d .
H10 H 0.2973 0.3288 0.1214 0.046 Uiso 1 1 calc R
F1 F -0.00007(7) 0.26274(9) 0.43706(11) 0.0465(4) Uani 1 1 d .
C8 C 0.26746(13) 0.21711(14) 0.32511(15) 0.0392(4) Uani 1 1 d .
H8 H 0.2976 0.1880 0.3776 0.047 Uiso 1 1 calc R
C7 C 0.17733(12) 0.21883(13) 0.32322(14) 0.0331(4) Uani 1 1 d .
H7 H 0.1461 0.1899 0.3750 0.040 Uiso 1 1 calc R
C11 C 0.17722(12) 0.30053(12) 0.17787(13) 0.0317(4) Uani 1 1 d .
H11 H 0.1460 0.3304 0.1268 0.038 Uiso 1 1 calc R
N2 N 0.0000 0.38858(14) 0.2500 0.0270(4) Uani 1 2 d S
F3 F 0.06111(9) 0.16142(10) 0.53198(11) 0.0594(4) Uani 1 1 d .
N3 N 0.13175(12) 0.26001(9) 0.25074(9) 0.0262(3) Uani 1 1 d .
N1 N 0.0000 0.13101(14) 0.2500 0.0279(4) Uani 1 2 d S
C4 C 0.02505(15) 0.43224(13) 0.33187(15) 0.0399(4) Uani 1 1 d .
H4 H 0.0435 0.4018 0.3903 0.048 Uiso 1 1 calc R
F2 F -0.08596(9) 0.18172(11) 0.53586(11) 0.0693(5) Uani 1 1 d .
C5 C 0.02522(18) 0.52015(14) 0.33494(17) 0.0471(5) Uani 1 1 d .
H5 H 0.0425 0.5492 0.3948 0.057 Uiso 1 1 calc R
C1 C 0.04325(13) 0.08728(12) 0.17852(14) 0.0361(4) Uani 1 1 d .
H1 H 0.0745 0.1177 0.1280 0.043 Uiso 1 1 calc R
C2 C 0.04405(17) -0.00008(14) 0.17550(17) 0.0495(6) Uani 1 1 d .
H2 H 0.0744 -0.0291 0.1231 0.059 Uiso 1 1 calc R
C3 C 0.0000 -0.0450(2) 0.2500 0.0523(9) Uani 1 2 d S
H3 H 0.0000 -0.1052 0.2500 0.063 Uiso 1 2 calc SR
C6 C 0.0000 0.56483(19) 0.2500 0.0431(7) Uani 1 2 d S
H6 H 0.0000 0.6251 0.2500 0.052 Uiso 1 2 calc SR
C9 C 0.31355(16) 0.25835(13) 0.24948(13) 0.0394(5) Uani 1 1 d .
H9 H 0.3757 0.2579 0.2490 0.047 Uiso 1 1 calc R
B1 B -0.00467(15) 0.22209(18) 0.53099(18) 0.0393(5) Uani 1 1 d .

loop_
_atom_site_aniso_label
_atom_site_aniso_U_11
_atom_site_aniso_U_22
_atom_site_aniso_U_33
_atom_site_aniso_U_23
_atom_site_aniso_U_13
_atom_site_aniso_U_12
F4 0.1043(17) 0.0867(13) 0.0499(11) -0.0276(10) 0.0002(7) -0.0153(9)
O1 0.127(2) 0.0594(13) 0.0671(12) 0.0182(10) 0.0021(12) -0.0191(12)
C13 0.0574(14) 0.0507(14) 0.0595(14) 0.0023(11) -0.0116(11) -0.0067(11)
C12 0.076(2) 0.096(3) 0.114(3) -0.045(2) 0.0150(19) -0.0136(19)
C14 0.140(4) 0.074(2) 0.107(3) -0.009(2) 0.050(2) -0.038(2)
Cu1 0.0229(2) 0.01940(18) 0.0296(2) 0.000 0.00082(10) 0.000
C10 0.0334(10) 0.0396(11) 0.0432(10) 0.0009(8) 0.0092(8) -0.0055(8)
F1 0.0601(10) 0.0459(8) 0.0334(8) 0.0107(5) -0.0001(5) 0.0068(5)
C8 0.0330(10) 0.0408(11) 0.0438(10) 0.0022(9) -0.0058(8) 0.0042(8)
C7 0.0318(10) 0.0331(9) 0.0343(9) 0.0043(8) -0.0009(7) 0.0009(8)
C11 0.0314(9) 0.0304(9) 0.0332(9) 0.0023(7) 0.0030(7) -0.0015(7)
N2 0.0254(11) 0.0218(10) 0.0337(11) 0.000 -0.0026(7) 0.000
F3 0.0572(8) 0.0534(8) 0.0675(9) 0.0221(7) -0.0069(6) 0.0081(6)
N3 0.0246(8) 0.0242(8) 0.0298(8) 0.0011(5) 0.0015(5) 0.0005(5)
N1 0.0317(11) 0.0213(10) 0.0305(11) 0.000 -0.0022(7) 0.000
C4 0.0520(11) 0.0286(10) 0.0392(10) 0.0009(8) -0.0114(9) -0.0014(9)
F2 0.0540(8) 0.0848(11) 0.0691(9) -0.0125(8) 0.0172(7) -0.0245(8)
C5 0.0646(14) 0.0303(11) 0.0465(12) -0.0088(9) -0.0119(10) -0.0031(10)
C1 0.0427(11) 0.0290(10) 0.0367(9) -0.0016(8) 0.0019(8) 0.0060(8)
C2 0.0634(15) 0.0305(11) 0.0546(13) -0.0112(9) -0.0023(11) 0.0102(10)
C3 0.067(2) 0.0214(14) 0.068(2) 0.000 -0.0113(15) 0.000
C6 0.0512(19) 0.0219(13) 0.0564(19) 0.000 -0.0002(12) 0.000
C9 0.0240(11) 0.0427(12) 0.0516(14) -0.0054(9) 0.0005(7) -0.0004(8)
B1 0.0466(14) 0.0436(13) 0.0277(11) 0.0035(10) 0.0003(8) 0.0008(10)

loop_
_atom_type_symbol
_atom_type_description
_atom_type_scat_dispersion_real
_atom_type_scat_dispersion_imag
_atom_type_scat_source
C C 0.0033 0.0016 'International Tables Vol C Tables 4.2.6.8 and 6.1.1.4'
H H 0.0000 0.0000 'International Tables Vol C Tables 4.2.6.8 and 6.1.1.4'
B B 0.0013 0.0007 'International Tables Vol C Tables 4.2.6.8 and 6.1.1.4'
Cu Cu 0.3201 1.2651 'International Tables Vol C Tables 4.2.6.8 and 6.1.1.4'
F F 0.0171 0.0103 'International Tables Vol C Tables 4.2.6.8 and 6.1.1.4'
N N 0.0061 0.0033 'International Tables Vol C Tables 4.2.6.8 and 6.1.1.4'
O O 0.0106 0.0060 'International Tables Vol C Tables 4.2.6.8 and 6.1.1.4'

loop_
_geom_angle_atom_site_label_1
_geom_angle_atom_site_label_2
_geom_angle_atom_site_label_3
_geom_angle
_geom_angle_site_symmetry_1
_geom_angle_site_symmetry_3
O1 C13 C14 120.5(3) . .
O1 C13 C12 122.8(3) . .
C14 C13 C12 116.6(3) . .
C13 C12 H12A 109.5 . .
C13 C12 H12B 109.5 . .
H12A C12 H12B 109.5 . .
C13 C12 H12C 109.5 . .
H12A C12 H12C 109.5 . .
H12B C12 H12C 109.5 . .
C13 C14 H14A 109.5 . .
C13 C14 H14B 109.5 . .
H14A C14 H14B 109.5 . .
C13 C14 H14C 109.5 . .
H14A C14 H14C 109.5 . .
H14B C14 H14C 109.5 . .
N3 Cu1 N3 179.66(8) 4 .
N3 Cu1 N1 90.17(4) 4 .
N3 Cu1 N1 90.17(4) . .
N3 Cu1 N2 89.83(4) 4 .
N3 Cu1 N2 89.83(4) . .
N1 Cu1 N2 180.0 . .
C11 C10 C9 119.30(18) . .
C11 C10 H10 120.3 . .
C9 C10 H10 120.3 . .
C7 C8 C9 119.12(19) . .
C7 C8 H8 120.4 . .
C9 C8 H8 120.4 . .
N3 C7 C8 122.57(18) . .
N3 C7 H7 118.7 . .
C8 C7 H7 118.7 . .
N3 C11 C10 122.49(18) . .
N3 C11 H11 118.8 . .
C10 C11 H11 118.8 . .
C4 N2 C4 118.0(2) . 4
C4 N2 Cu1 120.99(12) . .
C4 N2 Cu1 120.99(12) 4 .
C11 N3 C7 117.86(18) . .
C11 N3 Cu1 120.91(12) . .
C7 N3 Cu1 121.21(12) . .
C1 N1 C1 118.2(2) 4 .
C1 N1 Cu1 120.91(12) 4 .
C1 N1 Cu1 120.91(12) . .
N2 C4 C5 122.61(19) . .
N2 C4 H4 118.7 . .
C5 C4 H4 118.7 . .
C6 C5 C4 119.1(2) . .
C6 C5 H5 120.4 . .
C4 C5 H5 120.4 . .
N1 C1 C2 122.6(2) . .
N1 C1 H1 118.7 . .
C2 C1 H1 118.7 . .
C1 C2 C3 119.1(2) . .
C1 C2 H2 120.5 . .
C3 C2 H2 120.5 . .
C2 C3 C2 118.6(3) 4 .
C2 C3 H3 120.7 4 .
C2 C3 H3 120.7 . .
C5 C6 C5 118.5(3) . 4
C5 C6 H6 120.7 . .
C5 C6 H6 120.7 4 .
C10 C9 C8 118.6(2) . .
C10 C9 H9 120.7 . .
C8 C9 H9 120.7 . .
F4 B1 F3 111.7(2) . .
F4 B1 F1 112.0(2) . .
F3 B1 F1 106.74(17) . .
F4 B1 F2 109.88(19) . .
F3 B1 F2 109.2(2) . .
F1 B1 F2 107.13(17) . .

loop_
_geom_bond_atom_site_label_1
_geom_bond_atom_site_label_2
_geom_bond_distance
_geom_bond_site_symmetry_2
F4 B1 1.348(3) .
O1 C13 1.201(3) .
C13 C14 1.482(4) .
C13 C12 1.481(4) .
C12 H12A 0.9800 .
C12 H12B 0.9800 .
C12 H12C 0.9800 .
C14 H14A 0.9800 .
C14 H14B 0.9800 .
C14 H14C 0.9800 .
Cu1 N3 2.0135(19) 4
Cu1 N3 2.0136(19) .
Cu1 N1 2.028(2) .
Cu1 N2 2.033(2) .
C10 C11 1.377(3) .
C10 C9 1.384(3) .
C10 H10 0.9500 .
F1 B1 1.397(3) .
C8 C7 1.378(3) .
C8 C9 1.384(3) .
C8 H8 0.9500 .
C7 N3 1.349(2) .
C7 H7 0.9500 .
C11 N3 1.347(2) .
C11 H11 0.9500 .
N2 C4 1.337(2) .
N2 C4 1.337(2) 4
F3 B1 1.388(3) .
N1 C1 1.342(2) 4
N1 C1 1.342(2) .
C4 C5 1.387(3) .
C4 H4 0.9500 .
F2 B1 1.397(3) .
C5 C6 1.379(3) .
C5 H5 0.9500 .
C1 C2 1.378(3) .
C1 H1 0.9500 .
C2 C3 1.386(3) .
C2 H2 0.9500 .
C3 C2 1.386(3) 4
C3 H3 0.9500 .
C6 C5 1.379(3) 4
C6 H6 0.9500 .
C9 H9 0.9500 .

loop_
_geom_torsion_atom_site_label_1
_geom_torsion_atom_site_label_2
_geom_torsion_atom_site_label_3
_geom_torsion_atom_site_label_4
_geom_torsion
_geom_torsion_site_symmetry_1
_geom_torsion_site_symmetry_4
C9 C8 C7 N3 -0.6(3) . .
C9 C10 C11 N3 -1.1(3) . .
N3 Cu1 N2 C4 109.79(12) 4 .
N3 Cu1 N2 C4 -70.21(12) . .
N1 Cu1 N2 C4 0(41) . .
N3 Cu1 N2 C4 -70.21(13) 4 4
N3 Cu1 N2 C4 109.79(13) . 4
N1 Cu1 N2 C4 0(62) . 4
C10 C11 N3 C7 0.8(3) . .
C10 C11 N3 Cu1 -178.35(14) . .
C8 C7 N3 C11 0.1(3) . .
C8 C7 N3 Cu1 179.24(15) . .
N3 Cu1 N3 C11 -56.56(13) 4 .
N1 Cu1 N3 C11 123.43(13) . .
N2 Cu1 N3 C11 -56.57(13) . .
N3 Cu1 N3 C7 124.36(13) 4 .
N1 Cu1 N3 C7 -55.65(13) . .
N2 Cu1 N3 C7 124.35(13) . .
N3 Cu1 N1 C1 -55.25(10) 4 4
N3 Cu1 N1 C1 124.75(10) . 4
N2 Cu1 N1 C1 0(72) . 4
N3 Cu1 N1 C1 124.75(10) 4 .
N3 Cu1 N1 C1 -55.25(10) . .
N2 Cu1 N1 C1 0(32) . .
C4 N2 C4 C5 0.54(18) 4 .
Cu1 N2 C4 C5 -179.46(18) . .
N2 C4 C5 C6 -1.1(4) . .
C1 N1 C1 C2 0.64(16) 4 .
Cu1 N1 C1 C2 -179.36(16) . .
N1 C1 C2 C3 -1.2(3) . .
C1 C2 C3 C2 0.59(15) . 4
C4 C5 C6 C5 0.50(17) . 4
C11 C10 C9 C8 0.5(3) . .
C7 C8 C9 C10 0.3(3) . .
